data_4327263
loop_
_publ_author_name
'Hirofumi Nakamura'
'Yukinari Sunatsuki'
'Masaaki Kojima'
'Naohide Matsumoto'

_publ_contact_author_email kojima@cc.okayama-u.ac.jp
_publ_contact_author_fax +81-86-251-7842
_publ_contact_author_name 'Masaaki KOJIMA'
_publ_contact_author_phone +81-86-251-7842
_publ_section_title
;
 Chiral Recognition and Conglomerate Crystallization Induced by
 Self-Organization of Cobalt(III) Complexes of a Tripodal Ligand
 Containing Three Imidazole Groups
;
_journal_name_full 'Inorganic Chemistry'
_journal_page_first 8170
_journal_page_last 8181
_journal_paper_doi 10.1021/ic070286+
_journal_volume 46
_journal_year 2007
_chemical_formula_moiety 'C18 H29.50 Co I0.50 N10 O4 '
_chemical_formula_sum 'C18 H29.5 Co I0.5 N10 O4'
_chemical_formula_weight 572.38
_space_group_IT_number 167
_symmetry_cell_setting trigonal
_symmetry_Int_Tables_number 167
_symmetry_space_group_name_Hall '-R 3 2"c'
_symmetry_space_group_name_H-M 'R -3 c :H'
_cell_angle_alpha 90.0000
_cell_angle_beta 90.0000
_cell_angle_gamma 120.0000
_cell_formula_units_Z 12
_cell_length_a 11.919(4)
_cell_length_b 11.919(4)
_cell_length_c 57.12(3)
_cell_measurement_reflns_used 14403
_cell_measurement_temperature 293.1
_cell_measurement_theta_max 27.5
_cell_measurement_theta_min 3.2
_cell_volume 7027(5)
_computing_cell_refinement PROCESS-AUTO
_computing_data_collection PROCESS-AUTO
_computing_data_reduction CrystalStructure
_computing_publication_material 'CrystalStructure 3.7.0'
_computing_structure_refinement CRYSTALS
_diffrn_detector_area_resol_mean 10.00
_diffrn_measured_fraction_theta_full 1.064
_diffrn_measured_fraction_theta_max 1.064
_diffrn_measurement_device_type 'Rigaku RAXIS-RAPID'
_diffrn_measurement_method \w
_diffrn_radiation_type 'Mo K\a'
_diffrn_radiation_wavelength 0.71075
_diffrn_reflns_av_R_equivalents 0.035
_diffrn_reflns_limit_h_max 15
_diffrn_reflns_limit_h_min -13
_diffrn_reflns_limit_k_max 15
_diffrn_reflns_limit_k_min -15
_diffrn_reflns_limit_l_max 73
_diffrn_reflns_limit_l_min -73
_diffrn_reflns_number 20298
_diffrn_reflns_theta_full 27.47
_diffrn_reflns_theta_max 27.47
_exptl_absorpt_coefficient_mu 1.440
_exptl_absorpt_correction_T_max 0.698
_exptl_absorpt_correction_T_min 0.688
_exptl_absorpt_correction_type numerical
_exptl_absorpt_process_details
;
    Higashi, T. (1999). Program for Absorption Correction.
    Rigaku Corporation, Tokyo, Japan.
;
_exptl_crystal_colour red
_exptl_crystal_density_diffrn 1.623
_exptl_crystal_description unknown
_exptl_crystal_F_000 3516.00
_exptl_crystal_size_max 0.35
_exptl_crystal_size_mid 0.30
_exptl_crystal_size_min 0.25
_refine_diff_density_max 0.46
_refine_diff_density_min -0.47
_refine_ls_extinction_method none
_refine_ls_goodness_of_fit_ref 1.106
_refine_ls_hydrogen_treatment refall
_refine_ls_number_parameters 116
_refine_ls_number_reflns 1804
_refine_ls_R_factor_gt 0.0263
_refine_ls_shift/su_max 0.0000
_refine_ls_structure_factor_coef Fsqd
_refine_ls_weighting_details 'w = 1/\s^2^(Fo^2^)'
_refine_ls_weighting_scheme sigma
_refine_ls_wR_factor_ref 0.0674
_reflns_number_gt 1174
_reflns_number_total 1804
_reflns_threshold_expression F^2^>2.0\s(F^2^)
_cod_data_source_file ic0702862B2B-file001_6.cif
_cod_data_source_block '_051028n'
_cod_original_sg_symbol_H-M 'R -3 c:H'
_cod_original_formula_sum 'C18 H29.50 Co I0.50 N10 O4 '
_cod_database_code 4327263

loop_
_symmetry_equiv_pos_site_id
_symmetry_equiv_pos_as_xyz
1 +X,+Y,+Z
2 -Y,+X-Y,+Z
3 -X+Y,-X,+Z
4 -X+Y,+Y,1/2+Z
5 +X,+X-Y,1/2+Z
6 -Y,-X,1/2+Z
7 -X,-Y,-Z
8 +Y,-X+Y,-Z
9 +X-Y,+X,-Z
10 +X-Y,-Y,1/2-Z
11 -X,-X+Y,1/2-Z
12 +Y,+X,1/2-Z
13 2/3+X,1/3+Y,1/3+Z
14 2/3-Y,1/3+X-Y,1/3+Z
15 2/3-X+Y,1/3-X,1/3+Z
16 2/3-X+Y,1/3+Y,5/6+Z
17 2/3+X,1/3+X-Y,5/6+Z
18 2/3-Y,1/3-X,5/6+Z
19 2/3-X,1/3-Y,1/3-Z
20 2/3+Y,1/3-X+Y,1/3-Z
21 2/3+X-Y,1/3+X,1/3-Z
22 2/3+X-Y,1/3-Y,5/6-Z
23 2/3-X,1/3-X+Y,5/6-Z
24 2/3+Y,1/3+X,5/6-Z
25 1/3+X,2/3+Y,2/3+Z
26 1/3-Y,2/3+X-Y,2/3+Z
27 1/3-X+Y,2/3-X,2/3+Z
28 1/3-X+Y,2/3+Y,1/6+Z
29 1/3+X,2/3+X-Y,1/6+Z
30 1/3-Y,2/3-X,1/6+Z
31 1/3-X,2/3-Y,2/3-Z
32 1/3+Y,2/3-X+Y,2/3-Z
33 1/3+X-Y,2/3+X,2/3-Z
34 1/3+X-Y,2/3-Y,1/6-Z
35 1/3-X,2/3-X+Y,1/6-Z
36 1/3+Y,2/3+X,1/6-Z

loop_
_atom_site_label
_atom_site_type_symbol
_atom_site_fract_x
_atom_site_fract_y
_atom_site_fract_z
_atom_site_U_iso_or_equiv
_atom_site_adp_type
_atom_site_occupancy
_atom_site_symmetry_multiplicity
_atom_site_calc_flag
_atom_site_refinement_flags
I(1) I 0.0000 1.0000 0.2500 0.05127(10) Uani 1.00 6 d SP
Co(2) Co 0.3333 0.6667 0.234670(10) 0.02375(9) Uani 1.00 3 d SP
O(1) O 0.000000(10) 1.000000(10) 0.18829(5) 0.0502(6) Uani 1.00 3 d SP
O(2) O 0.71577(16) 1.12852(17) 0.15377(3) 0.0555(5) Uani 1.00 1 d .
N(1) N 0.3333 0.6667 0.29298(6) 0.0339(6) Uani 1.00 3 d SP
N(2) N 0.49164(17) 0.70443(17) 0.25213(3) 0.0277(4) Uani 1.00 1 d .
N(3) N 0.45465(16) 0.80657(16) 0.21570(3) 0.0282(4) Uani 1.00 1 d .
N(4) N 0.5821(2) 0.95005(19) 0.18890(4) 0.0449(6) Uani 1.00 1 d .
C(1) C 0.4605(2) 0.6810(2) 0.29511(4) 0.0355(6) Uani 1.00 1 d .
C(2) C 0.4994(2) 0.6365(2) 0.27305(4) 0.0343(6) Uani 1.00 1 d .
C(3) C 0.59712(19) 0.7941(2) 0.24284(4) 0.0320(5) Uani 1.00 1 d .
C(4) C 0.5823(2) 0.8537(2) 0.22227(4) 0.0331(6) Uani 1.00 1 d .
C(5) C 0.4595(2) 0.8673(2) 0.19568(4) 0.0351(6) Uani 1.00 1 d .
C(6) C 0.6595(2) 0.9411(2) 0.20549(5) 0.0433(7) Uani 1.00 1 d .
H(1) H 0.6041 1.0137 0.1770 0.053 Uiso 0.17 1 c R
H(2) H 0.5222 0.7690 0.2979 0.042 Uiso 1.00 1 c R
H(3) H 0.4612 0.6300 0.3079 0.042 Uiso 1.00 1 c R
H(4) H 0.4471 0.5458 0.2700 0.043 Uiso 1.00 1 c R
H(5) H 0.5911 0.6598 0.2750 0.043 Uiso 1.00 1 c R
H(6) H 0.6837 0.8237 0.2490 0.038 Uiso 1.00 1 c R
H(7) H 0.3737 0.8397 0.1882 0.042 Uiso 1.00 1 c R
H(8) H 0.7554 1.0047 0.2060 0.050 Uiso 1.00 1 c R
H(9) H 0.0000 1.0000 0.2039 0.060 Uiso 1.00 3 c R
H(10) H -0.0500 0.9170 0.1849 0.060 Uiso 0.33 1 c R
H(11) H 0.8031 1.1477 0.1610 0.073 Uiso 1.00 1 c R
H(12) H 0.6893 1.1850 0.1528 0.072 Uiso 1.00 1 c R

loop_
_atom_site_aniso_label
_atom_site_aniso_U_11
_atom_site_aniso_U_22
_atom_site_aniso_U_33
_atom_site_aniso_U_12
_atom_site_aniso_U_13
_atom_site_aniso_U_23
I(1) 0.05456(18) 0.05456(18) 0.0447(2) 0.02728(9) 0.0000 0.0000
Co(2) 0.02254(16) 0.02254(16) 0.0262(2) 0.01128(8) 0.0000 0.0000
O(1) 0.0521(11) 0.0521(11) 0.0465(19) 0.0260(5) 0.0000 0.0000
O(2) 0.0575(11) 0.0658(12) 0.0561(12) 0.0405(9) 0.0085(9) 0.0116(10)
N(1) 0.0292(9) 0.0292(9) 0.043(2) 0.0146(4) 0.0000 0.0000
N(2) 0.0288(9) 0.0293(9) 0.0281(9) 0.0168(7) -0.0014(7) -0.0007(7)
N(3) 0.0274(9) 0.0250(8) 0.0308(10) 0.0120(7) 0.0020(7) 0.0013(7)
N(4) 0.0523(13) 0.0383(11) 0.0415(12) 0.0208(10) 0.0141(10) 0.0116(9)
C(1) 0.0346(12) 0.0383(13) 0.0328(13) 0.0176(11) -0.0040(10) 0.0013(10)
C(2) 0.0330(12) 0.0381(13) 0.0361(13) 0.0210(11) -0.0016(10) 0.0046(10)
C(3) 0.0242(10) 0.0309(11) 0.0408(12) 0.0135(10) -0.0010(9) -0.0022(11)
C(4) 0.0286(11) 0.0288(11) 0.0403(14) 0.0131(9) 0.0037(10) -0.0001(10)
C(5) 0.0414(14) 0.0322(11) 0.0313(12) 0.0181(10) 0.0028(10) 0.0015(10)
C(6) 0.0371(14) 0.0351(13) 0.0528(16) 0.0144(11) 0.0117(12) 0.0073(11)

loop_
_atom_type_symbol
_atom_type_description
_atom_type_scat_dispersion_real
_atom_type_scat_dispersion_imag
_atom_type_scat_source
C C 0.003 0.002
;
International Tables for Crystallography
(1992, Vol. C, Tables 4.2.6.8 and 6.1.1.4)
;
H H 0.000 0.000
;
International Tables for Crystallography
(1992, Vol. C, Table 6.1.1.4)
;
O O 0.011 0.006
;
International Tables for Crystallography
(1992, Vol. C, Tables 4.2.6.8 and 6.1.1.4)
;
N N 0.006 0.003
;
International Tables for Crystallography
(1992, Vol. C, Tables 4.2.6.8 and 6.1.1.4)
;
Co Co 0.349 0.972
;
International Tables for Crystallography
(1992, Vol. C, Tables 4.2.6.8 and 6.1.1.4)
;
I I -0.474 1.812
;
International Tables for Crystallography
(1992, Vol. C, Tables 4.2.6.8 and 6.1.1.4)
;

loop_
_geom_angle_atom_site_label_1
_geom_angle_atom_site_label_2
_geom_angle_atom_site_label_3
_geom_angle
_geom_angle_site_symmetry_1
_geom_angle_site_symmetry_3
N(2) Co(2) N(2) 96.79(8) . 66502
N(2) Co(2) N(2) 96.79(7) . 56503
N(2) Co(2) N(3) 82.38(7) . .
N(2) Co(2) N(3) 173.22(6) . 66502
N(2) Co(2) N(3) 89.98(8) . 56503
N(2) Co(2) N(2) 96.79(8) 66502 56503
N(2) Co(2) N(3) 89.99(7) 66502 .
N(2) Co(2) N(3) 82.38(8) 66502 66502
N(2) Co(2) N(3) 173.22(8) 66502 56503
N(2) Co(2) N(3) 173.22(9) 56503 .
N(2) Co(2) N(3) 89.99(7) 56503 66502
N(2) Co(2) N(3) 82.38(7) 56503 56503
N(3) Co(2) N(3) 90.89(7) . 66502
N(3) Co(2) N(3) 90.88(7) . 56503
N(3) Co(2) N(3) 90.89(8) 66502 56503
C(1) N(1) C(1) 119.30(12) . 66502
C(1) N(1) C(1) 119.29(15) . 56503
C(1) N(1) C(1) 119.30(14) 66502 56503
Co(2) N(2) C(2) 126.85(11) . .
Co(2) N(2) C(3) 113.92(16) . .
C(2) N(2) C(3) 119.12(19) . .
Co(2) N(3) C(4) 113.59(14) . .
Co(2) N(3) C(5) 140.09(14) . .
C(4) N(3) C(5) 105.68(16) . .
C(5) N(4) C(6) 105.8(2) . .
N(1) C(1) C(2) 111.9(2) . .
N(2) C(2) C(1) 111.4(2) . .
N(2) C(3) C(4) 116.1(2) . .
N(3) C(4) C(3) 113.87(16) . .
N(3) C(4) C(6) 107.6(2) . .
C(3) C(4) C(6) 138.4(2) . .
N(3) C(5) N(4) 112.3(2) . .
N(4) C(6) C(4) 108.7(2) . .
H(9) O(1) H(10) 102.7 . .
H(9) O(1) H(10) 102.7 . 67502
H(9) O(1) H(10) 102.7 . 46503
H(10) O(1) H(10) 115.3 . 67502
H(10) O(1) H(10) 115.3 . 46503
H(10) O(1) H(10) 115.3 67502 46503
H(11) O(2) H(12) 124.3 . .
C(5) N(4) H(1) 123.7 . .
C(6) N(4) H(1) 129.0 . .
N(1) C(1) H(2) 109.5 . .
N(1) C(1) H(3) 109.4 . .
C(2) C(1) H(2) 108.8 . .
C(2) C(1) H(3) 108.2 . .
H(2) C(1) H(3) 109.0 . .
N(2) C(2) H(4) 106.8 . .
N(2) C(2) H(5) 107.5 . .
C(1) C(2) H(4) 113.8 . .
C(1) C(2) H(5) 107.1 . .
H(4) C(2) H(5) 110.0 . .
N(2) C(3) H(6) 124.8 . .
C(4) C(3) H(6) 119.1 . .
N(3) C(5) H(7) 115.3 . .
N(4) C(5) H(7) 132.3 . .
N(4) C(6) H(8) 121.4 . .
C(4) C(6) H(8) 128.7 . .

loop_
_geom_bond_atom_site_label_1
_geom_bond_atom_site_label_2
_geom_bond_distance
_geom_bond_site_symmetry_2
Co(2) N(2) 1.9769(19) .
Co(2) N(2) 1.977(2) 66502
Co(2) N(2) 1.9769(15) 56503
Co(2) N(3) 1.9064(15) .
Co(2) N(3) 1.9063(19) 66502
Co(2) N(3) 1.906(2) 56503
N(1) C(1) 1.444(2) .
N(1) C(1) 1.443(2) 66502
N(1) C(1) 1.4435(17) 56503
N(2) C(2) 1.472(3) .
N(2) C(3) 1.289(2) .
N(3) C(4) 1.385(2) .
N(3) C(5) 1.339(3) .
N(4) C(5) 1.348(2) .
N(4) C(6) 1.364(3) .
C(1) C(2) 1.526(3) .
C(3) C(4) 1.429(3) .
C(4) C(6) 1.375(3) .
O(1) H(9) 0.889 .
O(1) H(10) 0.884 .
O(1) H(10) 0.884 67502
O(1) H(10) 0.884 46503
O(2) H(11) 1.034 .
O(2) H(12) 0.876 .
N(4) H(1) 0.951 .
C(1) H(2) 0.946 .
C(1) H(3) 0.954 .
C(2) H(4) 0.956 .
C(2) H(5) 0.991 .
C(3) H(6) 0.973 .
C(5) H(7) 1.001 .
C(6) H(8) 1.007 .

loop_
_geom_contact_atom_site_label_1
_geom_contact_atom_site_label_2
_geom_contact_distance
_geom_contact_site_symmetry_2
I(1) O(1) 3.525(2) .
I(1) O(1) 3.525(2) 67510
O(1) I(1) 3.525(2) .
O(1) O(2) 2.825(2) 57519
O(1) O(2) 2.8247(15) 35520
O(1) O(2) 2.825(2) 55521
O(1) N(1) 3.540(4) 45416
O(1) N(1) 3.540(4) 46417
O(1) N(1) 3.540(4) 56418
O(2) O(1) 2.825(2) 57519
O(2) O(2) 2.881(2) 67519
O(2) N(4) 2.775(2) .
O(2) C(1) 3.540(2) 67510
O(2) C(1) 3.301(3) 55416
O(2) C(6) 3.559(3) .
N(1) O(1) 3.540(4) 44528
N(4) O(2) 2.775(2) .
N(4) C(2) 3.578(3) 66511
C(1) O(2) 3.540(2) 67510
C(1) O(2) 3.301(2) 54528
C(2) N(4) 3.578(3) 65511
C(2) C(5) 3.493(3) 65511
C(5) C(2) 3.493(3) 66511
C(6) O(2) 3.559(3) .
I(1) H(6) 3.273 45501
I(1) H(6) 3.273 66502
I(1) H(6) 3.273 57503
I(1) H(6) 3.273 57510
I(1) H(6) 3.273 66511
I(1) H(6) 3.273 45512
I(1) H(9) 2.635 .
I(1) H(9) 2.635 67510
O(1) H(3) 3.224 45416
O(1) H(3) 3.224 46417
O(1) H(3) 3.224 56418
O(1) H(8) 3.114 45501
O(1) H(8) 3.114 66502
O(1) H(8) 3.114 57503
O(1) H(11) 3.460 57519
O(1) H(11) 3.460 35520
O(1) H(11) 3.460 55521
O(1) H(12) 1.968 57519
O(1) H(12) 1.968 35520
O(1) H(12) 1.968 55521
O(2) H(1) 1.894 .
O(2) H(1) 3.588 67519
O(2) H(2) 2.959 67510
O(2) H(2) 2.835 55416
O(2) H(3) 3.317 67510
O(2) H(3) 3.237 66511
O(2) H(3) 3.038 55416
O(2) H(5) 3.126 55416
O(2) H(7) 3.475 45520
O(2) H(8) 3.466 .
O(2) H(8) 2.801 67519
O(2) H(9) 3.107 57519
O(2) H(10) 3.439 57519
O(2) H(10) 3.161 45520
O(2) H(10) 1.972 66521
O(2) H(11) 1.868 67519
O(2) H(12) 3.372 67519
N(1) H(10) 3.455 44528
N(1) H(10) 3.455 56529
N(1) H(10) 3.455 65530
N(2) H(5) 3.309 55512
N(3) H(4) 3.175 66511
N(3) H(5) 3.471 66511
N(4) H(2) 3.018 67510
N(4) H(3) 2.906 66511
N(4) H(4) 3.064 66511
N(4) H(7) 2.943 45520
N(4) H(11) 2.970 .
N(4) H(11) 3.259 67519
N(4) H(12) 3.185 .
C(1) H(1) 3.540 67510
C(1) H(1) 3.331 65511
C(1) H(10) 3.328 65530
C(1) H(11) 3.332 67510
C(1) H(11) 2.929 54528
C(1) H(12) 3.291 67510
C(2) H(4) 3.563 55512
C(2) H(5) 3.537 55512
C(3) H(5) 3.042 55512
C(3) H(6) 3.577 55512
C(4) H(4) 3.141 66511
C(5) H(3) 3.234 66511
C(5) H(4) 3.101 66511
C(5) H(5) 3.222 66511
C(5) H(7) 3.122 45520
C(6) H(2) 3.060 67510
C(6) H(4) 3.081 66511
C(6) H(10) 3.427 56503
C(6) H(11) 3.351 .
C(6) H(11) 3.303 67519
C(6) H(12) 3.483 45520
H(1) O(2) 1.894 .
H(1) O(2) 3.588 67519
H(1) C(1) 3.540 67510
H(1) C(1) 3.331 66511
H(1) H(2) 2.703 67510
H(1) H(3) 2.490 66511
H(1) H(4) 3.342 66511
H(1) H(7) 2.868 45520
H(1) H(10) 3.260 66521
H(1) H(11) 2.285 .
H(1) H(11) 2.738 67519
H(1) H(12) 2.244 .
H(2) O(2) 2.959 67510
H(2) O(2) 2.835 54528
H(2) N(4) 3.018 67510
H(2) C(6) 3.060 67510
H(2) H(1) 2.703 67510
H(2) H(8) 2.719 67510
H(2) H(10) 3.252 65530
H(2) H(11) 2.725 67510
H(2) H(11) 2.371 54528
H(2) H(12) 2.893 67510
H(2) H(12) 3.501 54528
H(3) O(1) 3.224 44528
H(3) O(2) 3.317 67510
H(3) O(2) 3.237 65511
H(3) O(2) 3.038 54528
H(3) N(4) 2.906 65511
H(3) C(5) 3.234 65511
H(3) H(1) 2.490 65511
H(3) H(7) 3.405 65511
H(3) H(10) 3.022 44528
H(3) H(10) 2.849 65530
H(3) H(11) 3.065 67510
H(3) H(11) 2.664 54528
H(3) H(12) 3.002 67510
H(3) H(12) 2.817 65511
H(4) N(3) 3.175 65511
H(4) N(4) 3.064 65511
H(4) C(2) 3.563 55512
H(4) C(4) 3.141 65511
H(4) C(5) 3.101 65511
H(4) C(6) 3.081 65511
H(4) H(1) 3.342 65511
H(4) H(4) 3.061 55512
H(4) H(5) 3.457 55512
H(4) H(8) 3.414 65511
H(5) O(2) 3.126 54528
H(5) N(2) 3.309 55512
H(5) N(3) 3.471 65511
H(5) C(2) 3.537 55512
H(5) C(3) 3.042 55512
H(5) C(5) 3.222 65511
H(5) H(4) 3.457 55512
H(5) H(5) 3.188 55512
H(5) H(6) 2.974 55512
H(5) H(7) 3.303 65511
H(5) H(11) 3.408 54528
H(6) I(1) 3.273 65501
H(6) C(3) 3.577 55512
H(6) H(5) 2.974 55512
H(6) H(6) 2.893 55512
H(6) H(8) 3.130 67510
H(7) O(2) 3.475 55521
H(7) N(4) 2.943 55521
H(7) C(5) 3.122 55521
H(7) H(1) 2.868 55521
H(7) H(3) 3.405 66511
H(7) H(5) 3.303 66511
H(7) H(7) 3.086 45520
H(7) H(7) 3.086 55521
H(8) O(1) 3.114 65501
H(8) O(2) 3.466 .
H(8) O(2) 2.801 67519
H(8) H(2) 2.719 67510
H(8) H(4) 3.414 66511
H(8) H(6) 3.130 67510
H(8) H(9) 2.947 65501
H(8) H(10) 3.218 65501
H(8) H(10) 2.598 56503
H(8) H(11) 2.978 .
H(8) H(11) 2.692 67519
H(8) H(12) 2.744 67519
H(8) H(12) 3.199 45520
H(9) I(1) 2.635 .
H(9) O(2) 3.107 57519
H(9) O(2) 3.107 35520
H(9) O(2) 3.107 55521
H(9) H(8) 2.947 45501
H(9) H(8) 2.947 66502
H(9) H(8) 2.947 57503
H(9) H(12) 2.336 57519
H(9) H(12) 2.336 35520
H(9) H(12) 2.336 55521
H(10) O(2) 3.439 57519
H(10) O(2) 1.972 35520
H(10) O(2) 3.161 55521
H(10) N(1) 3.455 45416
H(10) N(1) 3.455 46417
H(10) N(1) 3.455 56418
H(10) C(1) 3.328 56418
H(10) C(6) 3.427 66502
H(10) H(1) 3.260 35520
H(10) H(2) 3.252 56418
H(10) H(3) 3.022 45416
H(10) H(3) 2.849 56418
H(10) H(8) 3.218 45501
H(10) H(8) 2.598 66502
H(10) H(11) 3.050 66502
H(10) H(11) 2.578 35520
H(10) H(12) 2.621 57519
H(10) H(12) 1.143 35520
H(10) H(12) 2.295 55521
H(11) O(1) 3.460 57519
H(11) O(2) 1.868 67519
H(11) N(4) 2.970 .
H(11) N(4) 3.259 67519
H(11) C(1) 3.332 67510
H(11) C(1) 2.929 55416
H(11) C(6) 3.351 .
H(11) C(6) 3.303 67519
H(11) H(1) 2.285 .
H(11) H(1) 2.738 67519
H(11) H(2) 2.725 67510
H(11) H(2) 2.371 55416
H(11) H(3) 3.065 67510
H(11) H(3) 2.664 55416
H(11) H(5) 3.408 55416
H(11) H(8) 2.978 .
H(11) H(8) 2.692 67519
H(11) H(10) 3.050 56503
H(11) H(10) 2.578 66521
H(11) H(11) 0.902 67519
H(11) H(12) 2.353 67519
H(12) O(1) 1.968 57519
H(12) O(2) 3.372 67519
H(12) N(4) 3.185 .
H(12) C(1) 3.291 67510
H(12) C(6) 3.483 55521
H(12) H(1) 2.244 .
H(12) H(2) 2.893 67510
H(12) H(2) 3.501 55416
H(12) H(3) 3.002 67510
H(12) H(3) 2.817 66511
H(12) H(8) 2.744 67519
H(12) H(8) 3.199 55521
H(12) H(9) 2.336 57519
H(12) H(10) 2.621 57519
H(12) H(10) 2.295 45520
H(12) H(10) 1.143 66521
H(12) H(11) 2.353 67519
H(12) H(12) 3.321 77502
H(12) H(12) 3.321 57503

loop_
_geom_hbond_atom_site_label_D
_geom_hbond_atom_site_label_H
_geom_hbond_atom_site_label_A
_geom_hbond_site_symmetry_A
_geom_hbond_distance_DA
_geom_hbond_distance_DH
_geom_hbond_distance_HA
_geom_hbond_angle_DHA
_geom_hbond_publ_flag
O(1) H(10) O(2) 20_465 2.8247(15) 0.884 1.972 161.6 no
O(1) H(10) O(2) 20_465 2.8247(15) 0.884 1.972 161.6 no
O(1) H(10) O(2) 20_465 2.8247(15) 0.884 1.972 161.6 no
O(2) H(11) O(2) 19_655 2.881(2) 1.034 1.868 165.7 no
O(2) H(12) O(1) 19_565 2.825(2) 0.876 1.968 165.4 no
N(4) H(1) O(2) 1_565 2.775(2) 0.951 1.894 152.9 no

loop_
_geom_torsion_atom_site_label_1
_geom_torsion_atom_site_label_2
_geom_torsion_atom_site_label_3
_geom_torsion_atom_site_label_4
_geom_torsion
_geom_torsion_site_symmetry_1
_geom_torsion_site_symmetry_3
_geom_torsion_site_symmetry_4
N(2) Co(2) N(2) C(2) -6.34(15) . 66502 66502
N(2) Co(2) N(2) C(3) 169.81(13) . 66502 66502
N(2) Co(2) N(2) C(2) 91.4(2) 66502 . .
N(2) Co(2) N(2) C(3) -92.48(19) 66502 . .
N(2) Co(2) N(2) C(2) 91.38(19) . 56503 56503
N(2) Co(2) N(2) C(3) -92.48(18) . 56503 56503
N(2) Co(2) N(2) C(2) -6.3(2) 56503 . .
N(2) Co(2) N(2) C(3) 169.81(19) 56503 . .
N(2) Co(2) N(3) C(4) 3.94(17) . . .
N(2) Co(2) N(3) C(5) 172.9(3) . . .
N(3) Co(2) N(2) C(2) -179.6(2) . . .
N(3) Co(2) N(2) C(3) -3.41(19) . . .
N(2) Co(2) N(3) C(4) -79.5(7) . 66502 66502
N(2) Co(2) N(3) C(5) 89.5(7) . 66502 66502
N(3) Co(2) N(2) C(2) 174.0(6) 66502 . .
N(3) Co(2) N(2) C(3) -9.9(8) 66502 . .
N(2) Co(2) N(3) C(4) 100.80(16) . 56503 56503
N(2) Co(2) N(3) C(5) -90.2(2) . 56503 56503
N(3) Co(2) N(2) C(2) -88.7(2) 56503 . .
N(3) Co(2) N(2) C(3) 87.49(19) 56503 . .
N(2) Co(2) N(2) C(2) -6.33(19) 66502 56503 56503
N(2) Co(2) N(2) C(3) 169.81(17) 66502 56503 56503
N(2) Co(2) N(2) C(2) 91.37(15) 56503 66502 66502
N(2) Co(2) N(2) C(3) -92.48(14) 56503 66502 66502
N(2) Co(2) N(3) C(4) 100.80(17) 66502 . .
N(2) Co(2) N(3) C(5) -90.2(2) 66502 . .
N(3) Co(2) N(2) C(2) -88.66(15) . 66502 66502
N(3) Co(2) N(2) C(3) 87.49(14) . 66502 66502
N(2) Co(2) N(3) C(4) 3.94(12) 66502 66502 66502
N(2) Co(2) N(3) C(5) 172.9(2) 66502 66502 66502
N(3) Co(2) N(2) C(2) -179.56(15) 66502 66502 66502
N(3) Co(2) N(2) C(3) -3.41(13) 66502 66502 66502
N(2) Co(2) N(3) C(4) -79.5(6) 66502 56503 56503
N(2) Co(2) N(3) C(5) 89.5(6) 66502 56503 56503
N(3) Co(2) N(2) C(2) 173.9(5) 56503 66502 66502
N(3) Co(2) N(2) C(3) -9.9(6) 56503 66502 66502
N(2) Co(2) N(3) C(4) -79.5(6) 56503 . .
N(2) Co(2) N(3) C(5) 89.5(7) 56503 . .
N(3) Co(2) N(2) C(2) 173.9(6) . 56503 56503
N(3) Co(2) N(2) C(3) -9.9(7) . 56503 56503
N(2) Co(2) N(3) C(4) 100.80(13) 56503 66502 66502
N(2) Co(2) N(3) C(5) -90.2(2) 56503 66502 66502
N(3) Co(2) N(2) C(2) -88.66(19) 66502 56503 56503
N(3) Co(2) N(2) C(3) 87.48(18) 66502 56503 56503
N(2) Co(2) N(3) C(4) 3.94(16) 56503 56503 56503
N(2) Co(2) N(3) C(5) 172.9(2) 56503 56503 56503
N(3) Co(2) N(2) C(2) -179.56(19) 56503 56503 56503
N(3) Co(2) N(2) C(3) -3.41(17) 56503 56503 56503
N(3) Co(2) N(3) C(4) -85.93(13) . 66502 66502
N(3) Co(2) N(3) C(5) 83.1(2) . 66502 66502
N(3) Co(2) N(3) C(4) -176.82(17) 66502 . .
N(3) Co(2) N(3) C(5) -7.8(2) 66502 . .
N(3) Co(2) N(3) C(4) -176.82(16) . 56503 56503
N(3) Co(2) N(3) C(5) -7.8(2) . 56503 56503
N(3) Co(2) N(3) C(4) -85.92(17) 56503 . .
N(3) Co(2) N(3) C(5) 83.1(2) 56503 . .
N(3) Co(2) N(3) C(4) -85.92(16) 66502 56503 56503
N(3) Co(2) N(3) C(5) 83.1(2) 66502 56503 56503
N(3) Co(2) N(3) C(4) -176.82(13) 56503 66502 66502
N(3) Co(2) N(3) C(5) -7.8(2) 56503 66502 66502
C(1) N(1) C(1) C(2) 76.3(3) . 66502 66502
C(1) N(1) C(1) C(2) -120.4(2) 66502 . .
C(1) N(1) C(1) C(2) -120.4(2) . 56503 56503
C(1) N(1) C(1) C(2) 76.3(3) 56503 . .
C(1) N(1) C(1) C(2) 76.3(3) 66502 56503 56503
C(1) N(1) C(1) C(2) -120.4(2) 56503 66502 66502
Co(2) N(2) C(2) C(1) -78.8(2) . . .
Co(2) N(2) C(3) C(4) 2.1(3) . . .
C(2) N(2) C(3) C(4) 178.6(2) . . .
C(3) N(2) C(2) C(1) 105.2(2) . . .
Co(2) N(3) C(4) C(3) -3.9(2) . . .
Co(2) N(3) C(4) C(6) 172.05(18) . . .
Co(2) N(3) C(5) N(4) -169.3(2) . . .
C(4) N(3) C(5) N(4) 0.3(2) . . .
C(5) N(3) C(4) C(3) -176.6(2) . . .
C(5) N(3) C(4) C(6) -0.6(2) . . .
C(5) N(4) C(6) C(4) -0.6(3) . . .
C(6) N(4) C(5) N(3) 0.2(3) . . .
N(1) C(1) C(2) N(2) 55.37(19) . . .
N(2) C(3) C(4) N(3) 1.1(3) . . .
N(2) C(3) C(4) C(6) -173.1(3) . . .
N(3) C(4) C(6) N(4) 0.8(3) . . .
C(3) C(4) C(6) N(4) 175.3(3) . . .
